data_4085114
loop_
_publ_author_name
'Deacon, Glen B.'
'Jaroschik, Florian'
'Junk, Peter C.'
'Kelly, Rory P.'

_publ_section_title
;
 Bulky Group 2 Octaphenylmetallocenes and Direct Access to Calcium and
 Ytterbium Pseudo-Grignard Complexes
;
_journal_issue 11
_journal_name_full Organometallics
_journal_page_first 2369
_journal_paper_doi 10.1021/om501150b
_journal_volume 34
_journal_year 2015
_chemical_formula_moiety 'C58 H42 Mg'
_chemical_formula_sum 'C58 H42 Mg'
_chemical_formula_weight 763.22
_space_group_crystal_system triclinic
_space_group_IT_number 2
_space_group_name_Hall '-P 1'
_space_group_name_H-M_alt 'P -1'
_symmetry_space_group_name_Hall '-P 1'
_symmetry_space_group_name_H-M 'P -1'
_atom_sites_solution_hydrogens geom
_audit_creation_date 2014-11-04
_audit_creation_method
;
Olex2 1.2
(compiled 2014.09.19 svn.r3010 for OlexSys, GUI svn.r4874)
;
_cell_angle_alpha 66.47(3)
_cell_angle_beta 76.50(3)
_cell_angle_gamma 87.23(3)
_cell_formula_units_Z 1
_cell_length_a 8.2040(16)
_cell_length_b 10.755(2)
_cell_length_c 12.969(3)
_cell_measurement_reflns_used 34097
_cell_measurement_temperature 100
_cell_measurement_theta_max 28.797
_cell_measurement_theta_min 1.761
_cell_volume 1018.9(5)
_computing_cell_refinement 'XDS (Kabsch, 1993)'
_computing_data_collection 'BluIce (McPhillips, 2002)'
_computing_data_reduction 'XDS (Kabsch, 1993)'
_computing_molecular_graphics 'Olex2 (Dolomanov et al., 2009)'
_computing_publication_material 'Olex2 (Dolomanov et al., 2009)'
_computing_structure_refinement 'ShelXL (Sheldrick, 2008)'
_computing_structure_solution 'ShelXL (Sheldrick, 2008)'
_diffrn_ambient_temperature 100.0
_diffrn_measured_fraction_theta_full 0.996
_diffrn_measured_fraction_theta_max 0.957
_diffrn_measurement_device_type 'ADSC Quantum 210r'
_diffrn_measurement_method 'Silicon Double Crystal'
_diffrn_radiation_monochromator graphite
_diffrn_radiation_type Synchrotron
_diffrn_radiation_wavelength 0.7107
_diffrn_reflns_av_R_equivalents 0.1058
_diffrn_reflns_av_unetI/netI 0.0490
_diffrn_reflns_Laue_measured_fraction_full 0.996
_diffrn_reflns_Laue_measured_fraction_max 0.957
_diffrn_reflns_limit_h_max 10
_diffrn_reflns_limit_h_min -10
_diffrn_reflns_limit_k_max 14
_diffrn_reflns_limit_k_min -12
_diffrn_reflns_limit_l_max 17
_diffrn_reflns_limit_l_min -17
_diffrn_reflns_number 34097
_diffrn_reflns_point_group_measured_fraction_full 0.996
_diffrn_reflns_point_group_measured_fraction_max 0.957
_diffrn_reflns_theta_full 26.000
_diffrn_reflns_theta_max 28.796
_diffrn_reflns_theta_min 1.761
_diffrn_source 'Australian Synchrotron'
_diffrn_standards_decay_% 0
_diffrn_standards_interval_count 0
_diffrn_standards_interval_time 0
_diffrn_standards_number 0
_exptl_absorpt_coefficient_mu 0.084
_exptl_absorpt_correction_T_max 0.9996
_exptl_absorpt_correction_T_min 0.9992
_exptl_absorpt_correction_type multi-scan
_exptl_absorpt_process_details XDS
_exptl_crystal_colour colourless
_exptl_crystal_colour_primary colourless
_exptl_crystal_density_diffrn 1.244
_exptl_crystal_description block
_exptl_crystal_F_000 402
_exptl_crystal_size_max 0.1
_exptl_crystal_size_mid 0.1
_exptl_crystal_size_min 0.1
_refine_diff_density_max 0.494
_refine_diff_density_min -0.404
_refine_diff_density_rms 0.100
_refine_ls_extinction_method none
_refine_ls_goodness_of_fit_ref 1.096
_refine_ls_hydrogen_treatment constr
_refine_ls_matrix_type full
_refine_ls_number_parameters 269
_refine_ls_number_reflns 5085
_refine_ls_number_restraints 0
_refine_ls_restrained_S_all 1.096
_refine_ls_R_factor_all 0.0878
_refine_ls_R_factor_gt 0.0695
_refine_ls_shift/su_max 0.000
_refine_ls_shift/su_mean 0.000
_refine_ls_structure_factor_coef Fsqd
_refine_ls_weighting_details 'w=1/[\s^2^(Fo^2^)+(0.1042P)^2^+0.4607P] where P=(Fo^2^+2Fc^2^)/3'
_refine_ls_weighting_scheme calc
_refine_ls_wR_factor_gt 0.1942
_refine_ls_wR_factor_ref 0.2096
_reflns_Friedel_coverage 0.000
_reflns_number_gt 3940
_reflns_number_total 5085
_reflns_threshold_expression 'I > 2\s(I)'
_cod_data_source_file om501150b_si_001.cif
_cod_data_source_block merge
_cod_depositor_comments 'Adding full bibliography for 4085114--4085119.cif.'
_cod_original_cell_volume 1018.9(4)
_cod_database_code 4085114
_shelx_space_group_comment
;
The symmetry employed for this shelxl refinement is uniquely defined
by the following loop, which should always be used as a source of
symmetry information in preference to the above space-group names.
They are only intended as comments.
;
_olex2_refinement_description
;
1. Others
 Fixed Uiso: H1(0.032) H7(0.036) H8(0.039) H9(0.041) H10(0.041) H11(0.036)
 H13(0.037) H14(0.041) H15(0.044) H16(0.04) H17(0.036) H19(0.039) H20(0.049)
 H21(0.054) H22(0.05) H23(0.04) H25(0.035) H26(0.041) H27(0.043) H28(0.04)
 H29(0.035)
 Fixed X: Mg1(1) H1(0.7455) H7(0.8641) H8(0.8922) H9(0.8012) H10(0.6784)
 H11(0.657) H13(0.9699) H14(0.9467) H15(0.7108) H16(0.4987) H17(0.5239)
 H19(0.9313) H20(0.924) H21(0.7293) H22(0.5323) H23(0.5381) H25(0.8555)
 H26(0.8533) H27(0.7269) H28(0.6066) H29(0.6123)
 Fixed Y: Mg1(0) H1(-0.1903) H7(-0.1556) H8(-0.1398) H9(0.0499) H10(0.2227)
 H11(0.2113) H13(0.3097) H14(0.5414) H15(0.6507) H16(0.5279) H17(0.2968)
 H19(0.294) H20(0.4229) H21(0.3645) H22(0.1843) H23(0.0552) H25(-0.0616) H26(-
 0.2311) H27(-0.4461) H28(-0.4901) H29(-0.3232)
 Fixed Z: Mg1(0.5) H1(0.5254) H7(0.3293) H8(0.1418) H9(0.0042) H10(0.0579)
 H11(0.2436) H13(0.2703) H14(0.1672) H15(0.2234) H16(0.3859) H17(0.4904)
 H19(0.5394) H20(0.6489) H21(0.8254) H22(0.8887) H23(0.7796) H25(0.7972)
 H26(0.979) H27(1.0346) H28(0.9052) H29(0.7227)
;
_shelx_shelxl_version_number 2014/7
_olex2_submission_special_instructions 'No special instructions were received'

loop_
_space_group_symop_operation_xyz
'x, y, z'
'-x, -y, -z'

loop_
_atom_site_label
_atom_site_type_symbol
_atom_site_fract_x
_atom_site_fract_y
_atom_site_fract_z
_atom_site_U_iso_or_equiv
_atom_site_adp_type
_atom_site_occupancy
_atom_site_site_symmetry_order
_atom_site_calc_flag
_atom_site_refinement_flags_posn
_atom_site_refinement_flags_adp
_atom_site_refinement_flags_occupancy
Mg1 Mg 1.0000 0.0000 0.5000 0.0264(3) Uani 1 2 d S T P
C1 C 0.7467(3) -0.1014(2) 0.5240(2) 0.0266(5) Uani 1 1 d . . .
H1 H 0.7455 -0.1903 0.5254 0.032 Uiso 1 1 calc R . .
C2 C 0.7568(3) 0.0214(2) 0.42332(19) 0.0261(4) Uani 1 1 d . . .
C3 C 0.7570(3) 0.1312(2) 0.45962(19) 0.0261(4) Uani 1 1 d . . .
C4 C 0.7459(3) 0.0752(2) 0.5815(2) 0.0266(4) Uani 1 1 d . . .
C5 C 0.7387(3) -0.0702(2) 0.62220(19) 0.0254(4) Uani 1 1 d . . .
C6 C 0.7630(3) 0.0286(2) 0.3059(2) 0.0272(5) Uani 1 1 d . . .
C7 C 0.8291(3) -0.0770(2) 0.2738(2) 0.0299(5) Uani 1 1 d . . .
H7 H 0.8641 -0.1556 0.3293 0.036 Uiso 1 1 calc R . .
C8 C 0.8442(3) -0.0683(3) 0.1624(2) 0.0325(5) Uani 1 1 d . . .
H8 H 0.8922 -0.1398 0.1418 0.039 Uiso 1 1 calc R . .
C9 C 0.7899(3) 0.0437(3) 0.0807(2) 0.0341(5) Uani 1 1 d . . .
H9 H 0.8012 0.0499 0.0042 0.041 Uiso 1 1 calc R . .
C10 C 0.7187(3) 0.1466(3) 0.1126(2) 0.0342(5) Uani 1 1 d . . .
H10 H 0.6784 0.2227 0.0579 0.041 Uiso 1 1 calc R . .
C11 C 0.7056(3) 0.1397(2) 0.2235(2) 0.0303(5) Uani 1 1 d . . .
H11 H 0.6570 0.2113 0.2436 0.036 Uiso 1 1 calc R . .
C12 C 0.7481(3) 0.2790(2) 0.3903(2) 0.0270(5) Uani 1 1 d . . .
C13 C 0.8741(3) 0.3535(2) 0.2940(2) 0.0307(5) Uani 1 1 d . . .
H13 H 0.9699 0.3097 0.2703 0.037 Uiso 1 1 calc R . .
C14 C 0.8602(3) 0.4915(3) 0.2325(2) 0.0345(5) Uani 1 1 d . . .
H14 H 0.9467 0.5414 0.1672 0.041 Uiso 1 1 calc R . .
C15 C 0.7204(4) 0.5566(2) 0.2661(2) 0.0366(6) Uani 1 1 d . . .
H15 H 0.7108 0.6507 0.2234 0.044 Uiso 1 1 calc R . .
C16 C 0.5945(3) 0.4837(2) 0.3624(2) 0.0337(5) Uani 1 1 d . . .
H16 H 0.4987 0.5279 0.3859 0.040 Uiso 1 1 calc R . .
C17 C 0.6094(3) 0.3461(2) 0.4241(2) 0.0297(5) Uani 1 1 d . . .
H17 H 0.5239 0.2968 0.4904 0.036 Uiso 1 1 calc R . .
C18 C 0.7385(3) 0.1587(2) 0.6499(2) 0.0280(5) Uani 1 1 d . . .
C19 C 0.8510(3) 0.2704(2) 0.6110(2) 0.0321(5) Uani 1 1 d . . .
H19 H 0.9313 0.2940 0.5394 0.039 Uiso 1 1 calc R . .
C20 C 0.8468(4) 0.3473(3) 0.6760(3) 0.0405(6) Uani 1 1 d . . .
H20 H 0.9240 0.4229 0.6489 0.049 Uiso 1 1 calc R . .
C21 C 0.7302(4) 0.3136(3) 0.7799(3) 0.0454(7) Uani 1 1 d . . .
H21 H 0.7293 0.3645 0.8254 0.054 Uiso 1 1 calc R . .
C22 C 0.6143(4) 0.2057(3) 0.8182(2) 0.0420(6) Uani 1 1 d . . .
H22 H 0.5323 0.1843 0.8887 0.050 Uiso 1 1 calc R . .
C23 C 0.6181(3) 0.1287(3) 0.7533(2) 0.0333(5) Uani 1 1 d . . .
H23 H 0.5381 0.0552 0.7796 0.040 Uiso 1 1 calc R . .
C24 C 0.7340(3) -0.1736(2) 0.7400(2) 0.0266(4) Uani 1 1 d . . .
C25 C 0.8052(3) -0.1487(2) 0.8185(2) 0.0292(5) Uani 1 1 d . . .
H25 H 0.8555 -0.0616 0.7972 0.035 Uiso 1 1 calc R . .
C26 C 0.8035(3) -0.2495(3) 0.9272(2) 0.0345(5) Uani 1 1 d . . .
H26 H 0.8533 -0.2311 0.9790 0.041 Uiso 1 1 calc R . .
C27 C 0.7290(4) -0.3773(3) 0.9602(2) 0.0356(5) Uani 1 1 d . . .
H27 H 0.7269 -0.4461 1.0346 0.043 Uiso 1 1 calc R . .
C28 C 0.6578(3) -0.4030(2) 0.8831(2) 0.0331(5) Uani 1 1 d . . .
H28 H 0.6066 -0.4901 0.9052 0.040 Uiso 1 1 calc R . .
C29 C 0.6607(3) -0.3034(2) 0.7746(2) 0.0290(5) Uani 1 1 d . . .
H29 H 0.6123 -0.3232 0.7227 0.035 Uiso 1 1 calc R . .

loop_
_atom_site_aniso_label
_atom_site_aniso_U_11
_atom_site_aniso_U_22
_atom_site_aniso_U_33
_atom_site_aniso_U_23
_atom_site_aniso_U_13
_atom_site_aniso_U_12
Mg1 0.0283(6) 0.0256(5) 0.0282(5) -0.0119(4) -0.0102(4) 0.0030(4)
C1 0.0298(11) 0.0247(10) 0.0285(11) -0.0121(8) -0.0097(9) 0.0013(8)
C2 0.0266(11) 0.0267(10) 0.0280(11) -0.0122(9) -0.0098(8) 0.0028(8)
C3 0.0288(11) 0.0245(10) 0.0273(11) -0.0108(8) -0.0103(9) 0.0031(8)
C4 0.0271(11) 0.0262(10) 0.0288(11) -0.0123(9) -0.0086(9) 0.0018(8)
C5 0.0264(11) 0.0254(10) 0.0267(11) -0.0113(8) -0.0086(8) 0.0009(8)
C6 0.0270(11) 0.0287(11) 0.0280(11) -0.0118(9) -0.0096(9) 0.0012(8)
C7 0.0319(12) 0.0306(11) 0.0316(12) -0.0142(9) -0.0128(9) 0.0038(9)
C8 0.0334(12) 0.0364(12) 0.0339(12) -0.0196(10) -0.0095(10) 0.0021(9)
C9 0.0378(13) 0.0408(13) 0.0267(11) -0.0150(10) -0.0098(10) -0.0012(10)
C10 0.0387(13) 0.0345(12) 0.0307(12) -0.0109(10) -0.0148(10) 0.0045(10)
C11 0.0319(12) 0.0316(11) 0.0312(12) -0.0143(9) -0.0121(9) 0.0046(9)
C12 0.0316(12) 0.0237(10) 0.0286(11) -0.0101(8) -0.0132(9) 0.0036(8)
C13 0.0320(12) 0.0302(11) 0.0321(12) -0.0127(9) -0.0119(9) 0.0041(9)
C14 0.0401(14) 0.0289(11) 0.0324(12) -0.0078(9) -0.0119(10) -0.0019(10)
C15 0.0487(15) 0.0245(11) 0.0376(13) -0.0094(10) -0.0183(11) 0.0050(10)
C16 0.0399(13) 0.0303(11) 0.0377(13) -0.0170(10) -0.0172(11) 0.0109(10)
C17 0.0327(12) 0.0286(11) 0.0309(11) -0.0132(9) -0.0111(9) 0.0042(9)
C18 0.0329(12) 0.0269(10) 0.0296(11) -0.0137(9) -0.0137(9) 0.0080(9)
C19 0.0379(13) 0.0276(11) 0.0366(13) -0.0149(9) -0.0163(10) 0.0056(9)
C20 0.0536(17) 0.0306(12) 0.0502(16) -0.0205(11) -0.0295(13) 0.0088(11)
C21 0.065(2) 0.0415(14) 0.0491(16) -0.0306(13) -0.0303(15) 0.0217(13)
C22 0.0519(16) 0.0478(15) 0.0358(13) -0.0245(12) -0.0180(12) 0.0218(13)
C23 0.0360(13) 0.0336(12) 0.0335(12) -0.0157(10) -0.0112(10) 0.0090(10)
C24 0.0275(11) 0.0268(10) 0.0268(11) -0.0117(8) -0.0071(8) 0.0033(8)
C25 0.0307(11) 0.0303(11) 0.0287(11) -0.0129(9) -0.0088(9) 0.0007(9)
C26 0.0401(14) 0.0364(13) 0.0300(12) -0.0135(10) -0.0133(10) 0.0028(10)
C27 0.0455(15) 0.0317(12) 0.0280(12) -0.0092(9) -0.0112(10) 0.0048(10)
C28 0.0380(13) 0.0266(11) 0.0324(12) -0.0107(9) -0.0054(10) 0.0005(9)
C29 0.0303(11) 0.0280(11) 0.0307(11) -0.0139(9) -0.0074(9) 0.0029(9)

loop_
_atom_type_symbol
_atom_type_description
_atom_type_scat_dispersion_real
_atom_type_scat_dispersion_imag
_atom_type_scat_source
C C 0.0033 0.0016 'International Tables Vol C Tables 4.2.6.8 and 6.1.1.4'
H H 0.0000 0.0000 'International Tables Vol C Tables 4.2.6.8 and 6.1.1.4'
Mg Mg 0.0486 0.0363 'International Tables Vol C Tables 4.2.6.8 and 6.1.1.4'

loop_
_geom_angle_atom_site_label_1
_geom_angle_atom_site_label_2
_geom_angle_atom_site_label_3
_geom_angle
_geom_angle_site_symmetry_1
_geom_angle_site_symmetry_3
C1 Mg1 C1 180.0 . 2_756
C1 Mg1 C2 35.42(8) 2_756 2_756
C1 Mg1 C2 144.58(8) 2_756 .
C1 Mg1 C2 144.58(8) . 2_756
C1 Mg1 C2 35.42(8) . .
C1 Mg1 C3 121.72(8) 2_756 .
C1 Mg1 C3 121.72(8) . 2_756
C1 Mg1 C3 58.28(8) . .
C1 Mg1 C3 58.28(8) 2_756 2_756
C1 Mg1 C4 59.13(8) 2_756 2_756
C1 Mg1 C4 120.87(8) 2_756 .
C1 Mg1 C4 59.13(8) . .
C1 Mg1 C4 120.87(8) . 2_756
C1 Mg1 C5 143.77(8) 2_756 .
C1 Mg1 C5 36.23(8) 2_756 2_756
C1 Mg1 C5 143.77(8) . 2_756
C1 Mg1 C5 36.23(8) . .
C2 Mg1 C2 180.00(10) . 2_756
C2 Mg1 C3 34.68(7) . .
C2 Mg1 C3 34.68(7) 2_756 2_756
C2 Mg1 C3 145.32(7) . 2_756
C2 Mg1 C3 145.32(7) 2_756 .
C3 Mg1 C3 180.0 2_756 .
C4 Mg1 C2 58.48(8) 2_756 2_756
C4 Mg1 C2 58.48(8) . .
C4 Mg1 C2 121.52(8) 2_756 .
C4 Mg1 C2 121.52(8) . 2_756
C4 Mg1 C3 34.75(8) . .
C4 Mg1 C3 145.25(8) 2_756 .
C4 Mg1 C3 34.75(8) 2_756 2_756
C4 Mg1 C3 145.25(8) . 2_756
C4 Mg1 C4 180.0 2_756 .
C5 Mg1 C2 59.64(8) 2_756 2_756
C5 Mg1 C2 59.64(8) . .
C5 Mg1 C2 120.36(8) . 2_756
C5 Mg1 C2 120.36(8) 2_756 .
C5 Mg1 C3 121.13(8) 2_756 .
C5 Mg1 C3 58.87(8) . .
C5 Mg1 C3 121.13(8) . 2_756
C5 Mg1 C3 58.87(8) 2_756 2_756
C5 Mg1 C4 35.79(8) . .
C5 Mg1 C4 35.79(8) 2_756 2_756
C5 Mg1 C4 144.21(8) . 2_756
C5 Mg1 C4 144.21(8) 2_756 .
C5 Mg1 C5 180.0 2_756 .
Mg1 C1 H1 118.2 . .
C2 C1 Mg1 76.13(13) . .
C2 C1 H1 125.2 . .
C2 C1 C5 109.68(19) . .
C5 C1 Mg1 72.23(13) . .
C5 C1 H1 125.2 . .
C1 C2 Mg1 68.45(13) . .
C1 C2 C3 106.77(19) . .
C1 C2 C6 124.8(2) . .
C3 C2 Mg1 73.80(13) . .
C3 C2 C6 128.4(2) . .
C6 C2 Mg1 123.40(16) . .
C2 C3 Mg1 71.52(13) . .
C2 C3 C12 128.0(2) . .
C4 C3 Mg1 70.58(13) . .
C4 C3 C2 108.46(19) . .
C4 C3 C12 123.2(2) . .
C12 C3 Mg1 129.41(16) . .
C3 C4 Mg1 74.67(14) . .
C3 C4 C5 108.2(2) . .
C3 C4 C18 123.6(2) . .
C5 C4 Mg1 69.54(13) . .
C5 C4 C18 128.1(2) . .
C18 C4 Mg1 123.02(16) . .
C1 C5 Mg1 71.53(13) . .
C1 C5 C4 106.84(19) . .
C1 C5 C24 124.0(2) . .
C4 C5 Mg1 74.67(13) . .
C4 C5 C24 129.1(2) . .
C24 C5 Mg1 116.43(16) . .
C7 C6 C2 120.4(2) . .
C11 C6 C2 121.8(2) . .
C11 C6 C7 117.7(2) . .
C6 C7 H7 119.5 . .
C8 C7 C6 121.1(2) . .
C8 C7 H7 119.5 . .
C7 C8 H8 119.7 . .
C9 C8 C7 120.6(2) . .
C9 C8 H8 119.7 . .
C8 C9 H9 120.5 . .
C8 C9 C10 118.9(2) . .
C10 C9 H9 120.5 . .
C9 C10 H10 119.6 . .
C9 C10 C11 120.8(2) . .
C11 C10 H10 119.6 . .
C6 C11 H11 119.6 . .
C10 C11 C6 120.8(2) . .
C10 C11 H11 119.6 . .
C13 C12 C3 122.7(2) . .
C13 C12 C17 118.7(2) . .
C17 C12 C3 118.6(2) . .
C12 C13 H13 119.8 . .
C14 C13 C12 120.5(2) . .
C14 C13 H13 119.8 . .
C13 C14 H14 119.9 . .
C15 C14 C13 120.3(2) . .
C15 C14 H14 119.9 . .
C14 C15 H15 120.1 . .
C14 C15 C16 119.9(2) . .
C16 C15 H15 120.1 . .
C15 C16 H16 120.2 . .
C17 C16 C15 119.7(2) . .
C17 C16 H16 120.2 . .
C12 C17 H17 119.5 . .
C16 C17 C12 121.0(2) . .
C16 C17 H17 119.5 . .
C19 C18 C4 120.6(2) . .
C23 C18 C4 120.8(2) . .
C23 C18 C19 118.6(2) . .
C18 C19 H19 119.6 . .
C20 C19 C18 120.8(3) . .
C20 C19 H19 119.6 . .
C19 C20 H20 120.1 . .
C21 C20 C19 119.9(3) . .
C21 C20 H20 120.1 . .
C20 C21 H21 119.9 . .
C20 C21 C22 120.2(2) . .
C22 C21 H21 119.9 . .
C21 C22 H22 120.0 . .
C21 C22 C23 120.1(3) . .
C23 C22 H22 120.0 . .
C18 C23 H23 119.8 . .
C22 C23 C18 120.5(3) . .
C22 C23 H23 119.8 . .
C25 C24 C5 122.5(2) . .
C25 C24 C29 117.9(2) . .
C29 C24 C5 119.6(2) . .
C24 C25 H25 119.5 . .
C26 C25 C24 121.0(2) . .
C26 C25 H25 119.5 . .
C25 C26 H26 119.9 . .
C27 C26 C25 120.3(2) . .
C27 C26 H26 119.9 . .
C26 C27 H27 120.4 . .
C28 C27 C26 119.2(2) . .
C28 C27 H27 120.4 . .
C27 C28 H28 119.6 . .
C29 C28 C27 120.7(2) . .
C29 C28 H28 119.6 . .
C24 C29 H29 119.5 . .
C28 C29 C24 120.9(2) . .
C28 C29 H29 119.5 . .

loop_
_geom_bond_atom_site_label_1
_geom_bond_atom_site_label_2
_geom_bond_distance
_geom_bond_site_symmetry_2
Mg1 C1 2.291(2) .
Mg1 C1 2.291(2) 2_756
Mg1 C2 2.392(2) .
Mg1 C2 2.392(2) 2_756
Mg1 C3 2.422(2) 2_756
Mg1 C3 2.422(2) .
Mg1 C4 2.368(2) .
Mg1 C4 2.368(2) 2_756
Mg1 C5 2.301(2) 2_756
Mg1 C5 2.301(2) .
C1 H1 0.9500 .
C1 C2 1.428(3) .
C1 C5 1.428(3) .
C2 C3 1.435(3) .
C2 C6 1.482(3) .
C3 C4 1.431(3) .
C3 C12 1.490(3) .
C4 C5 1.436(3) .
C4 C18 1.484(3) .
C5 C24 1.481(3) .
C6 C7 1.404(3) .
C6 C11 1.397(3) .
C7 H7 0.9500 .
C7 C8 1.386(3) .
C8 H8 0.9500 .
C8 C9 1.386(4) .
C9 H9 0.9500 .
C9 C10 1.388(4) .
C10 H10 0.9500 .
C10 C11 1.389(3) .
C11 H11 0.9500 .
C12 C13 1.396(3) .
C12 C17 1.396(3) .
C13 H13 0.9500 .
C13 C14 1.390(3) .
C14 H14 0.9500 .
C14 C15 1.389(4) .
C15 H15 0.9500 .
C15 C16 1.392(4) .
C16 H16 0.9500 .
C16 C17 1.389(3) .
C17 H17 0.9500 .
C18 C19 1.398(3) .
C18 C23 1.395(4) .
C19 H19 0.9500 .
C19 C20 1.392(3) .
C20 H20 0.9500 .
C20 C21 1.380(5) .
C21 H21 0.9500 .
C21 C22 1.387(5) .
C22 H22 0.9500 .
C22 C23 1.391(4) .
C23 H23 0.9500 .
C24 C25 1.400(3) .
C24 C29 1.402(3) .
C25 H25 0.9500 .
C25 C26 1.391(3) .
C26 H26 0.9500 .
C26 C27 1.390(4) .
C27 H27 0.9500 .
C27 C28 1.387(4) .
C28 H28 0.9500 .
C28 C29 1.383(3) .
C29 H29 0.9500 .

loop_
_geom_torsion_atom_site_label_1
_geom_torsion_atom_site_label_2
_geom_torsion_atom_site_label_3
_geom_torsion_atom_site_label_4
_geom_torsion
Mg1 C1 C2 C3 -64.39(16)
Mg1 C1 C2 C6 116.5(2)
Mg1 C1 C5 C4 66.90(16)
Mg1 C1 C5 C24 -109.9(2)
Mg1 C2 C3 C4 -61.25(17)
Mg1 C2 C3 C12 126.0(2)
Mg1 C2 C6 C7 58.3(3)
Mg1 C2 C6 C11 -121.0(2)
Mg1 C3 C4 C5 -61.83(16)
Mg1 C3 C4 C18 119.8(2)
Mg1 C3 C12 C13 32.4(3)
Mg1 C3 C12 C17 -146.51(18)
Mg1 C4 C5 C1 -64.78(16)
Mg1 C4 C5 C24 111.8(2)
Mg1 C4 C18 C19 45.6(3)
Mg1 C4 C18 C23 -135.3(2)
Mg1 C5 C24 C25 63.4(3)
Mg1 C5 C24 C29 -114.6(2)
C1 C2 C3 Mg1 60.85(16)
C1 C2 C3 C4 -0.4(3)
C1 C2 C3 C12 -173.1(2)
C1 C2 C6 C7 -27.3(3)
C1 C2 C6 C11 153.4(2)
C1 C5 C24 C25 148.1(2)
C1 C5 C24 C29 -29.9(3)
C2 C1 C5 Mg1 -67.54(17)
C2 C1 C5 C4 -0.6(3)
C2 C1 C5 C24 -177.5(2)
C2 C3 C4 Mg1 61.84(16)
C2 C3 C4 C5 0.0(3)
C2 C3 C4 C18 -178.4(2)
C2 C3 C12 C13 -64.6(3)
C2 C3 C12 C17 116.5(3)
C2 C6 C7 C8 -176.4(2)
C2 C6 C11 C10 177.4(2)
C3 C2 C6 C7 153.8(2)
C3 C2 C6 C11 -25.5(4)
C3 C4 C5 Mg1 65.16(17)
C3 C4 C5 C1 0.4(3)
C3 C4 C5 C24 177.0(2)
C3 C4 C18 C19 -47.4(3)
C3 C4 C18 C23 131.7(3)
C3 C12 C13 C14 -179.7(2)
C3 C12 C17 C16 -179.8(2)
C4 C3 C12 C13 123.7(3)
C4 C3 C12 C17 -55.2(3)
C4 C5 C24 C25 -28.0(4)
C4 C5 C24 C29 154.1(2)
C4 C18 C19 C20 -178.7(2)
C4 C18 C23 C22 178.6(2)
C5 C1 C2 Mg1 65.03(16)
C5 C1 C2 C3 0.6(3)
C5 C1 C2 C6 -178.5(2)
C5 C4 C18 C19 134.5(3)
C5 C4 C18 C23 -46.4(4)
C5 C24 C25 C26 -177.9(2)
C5 C24 C29 C28 178.6(2)
C6 C2 C3 Mg1 -120.1(2)
C6 C2 C3 C4 178.7(2)
C6 C2 C3 C12 6.0(4)
C6 C7 C8 C9 -1.7(4)
C7 C6 C11 C10 -1.9(4)
C7 C8 C9 C10 -0.6(4)
C8 C9 C10 C11 1.6(4)
C9 C10 C11 C6 -0.3(4)
C11 C6 C7 C8 3.0(4)
C12 C3 C4 Mg1 -125.0(2)
C12 C3 C4 C5 173.1(2)
C12 C3 C4 C18 -5.3(4)
C12 C13 C14 C15 -0.1(4)
C13 C12 C17 C16 1.2(4)
C13 C14 C15 C16 0.6(4)
C14 C15 C16 C17 -0.2(4)
C15 C16 C17 C12 -0.8(4)
C17 C12 C13 C14 -0.8(4)
C18 C4 C5 Mg1 -116.5(2)
C18 C4 C5 C1 178.7(2)
C18 C4 C5 C24 -4.7(4)
C18 C19 C20 C21 -0.1(4)
C19 C18 C23 C22 -2.3(4)
C19 C20 C21 C22 -1.8(4)
C20 C21 C22 C23 1.7(4)
C21 C22 C23 C18 0.4(4)
C23 C18 C19 C20 2.2(4)
C24 C25 C26 C27 -0.6(4)
C25 C24 C29 C28 0.5(3)
C25 C26 C27 C28 0.5(4)
C26 C27 C28 C29 0.1(4)
C27 C28 C29 C24 -0.6(4)
C29 C24 C25 C26 0.1(4)
